data_8107250
loop_
_publ_author_name
'Yu, Guojun'
'Yang, Jiao'
'Yang, Qiuling'
'Wu, Qiong'

_publ_section_title
;
 {2-(((2-aminoethyl)imino)methyl)-6-bromophenolato-\k3
 N,N&#x2032;,O}iron(III) nitrate, C18H20Br2FeN5O5
;
_journal_issue 5
_journal_name_full 'Zeitschrift f\"ur Kristallographie - New Crystal Structures'
_journal_page_first 913
_journal_page_last 915
_journal_paper_doi 10.1515/ncrs-2022-0295
_journal_volume 237
_journal_year 2022
_chemical_formula_moiety 'C18 H20 Br2 Fe N4 O2, N O3'
_chemical_formula_sum 'C18 H20 Br2 Fe N5 O5'
_chemical_formula_weight 602.06
_space_group_crystal_system monoclinic
_space_group_IT_number 14
_space_group_name_Hall '-P 2ybc'
_space_group_name_H-M_alt 'P 1 21/c 1'
_atom_sites_solution_hydrogens geom
_cell_angle_alpha 90
_cell_angle_beta 94.0450(10)
_cell_angle_gamma 90
_cell_formula_units_Z 4
_cell_length_a 12.4534(3)
_cell_length_b 10.8106(3)
_cell_length_c 16.0339(4)
_cell_measurement_reflns_used 8005
_cell_measurement_temperature 170.0
_cell_measurement_theta_max 26.38
_cell_measurement_theta_min 2.27
_cell_volume 2153.25(10)
_computing_cell_refinement 'SAINT V8.40A (Bruker, 2019)'
_computing_data_reduction 'SAINT V8.40A (Bruker, 2019)'
_computing_molecular_graphics 'Olex2 1.3 (Dolomanov et al., 2009)'
_computing_publication_material 'Olex2 1.3 (Dolomanov et al., 2009)'
_computing_structure_refinement 'SHELXL 2014/7 (Sheldrick, 2015)'
_diffrn_ambient_temperature 170.0
_diffrn_measured_fraction_theta_full 0.993
_diffrn_measured_fraction_theta_max 0.987
_diffrn_measurement_device_type 'Bruker APEX-II CCD'
_diffrn_measurement_method '\f and \w scans'
_diffrn_radiation_type MoK\a
_diffrn_radiation_wavelength 0.71073
_diffrn_reflns_av_R_equivalents 0.0385
_diffrn_reflns_av_unetI/netI 0.0353
_diffrn_reflns_Laue_measured_fraction_full 0.993
_diffrn_reflns_Laue_measured_fraction_max 0.987
_diffrn_reflns_limit_h_max 15
_diffrn_reflns_limit_h_min -15
_diffrn_reflns_limit_k_max 13
_diffrn_reflns_limit_k_min -12
_diffrn_reflns_limit_l_max 18
_diffrn_reflns_limit_l_min -20
_diffrn_reflns_number 18432
_diffrn_reflns_point_group_measured_fraction_full 0.993
_diffrn_reflns_point_group_measured_fraction_max 0.987
_diffrn_reflns_theta_full 25.242
_diffrn_reflns_theta_max 26.396
_diffrn_reflns_theta_min 2.274
_diffrn_source_current 1.4
_diffrn_source_power 0.07
_diffrn_source_voltage 50.0
_diffrn_standards_number 0
_exptl_absorpt_coefficient_mu 4.453
_exptl_absorpt_correction_T_max 0.1495
_exptl_absorpt_correction_T_min 0.0470
_exptl_absorpt_correction_type none
_exptl_absorpt_process_details
;
SADABS-2016/2 (Bruker,2016/2) was used for absorption correction.
wR2(int) was 0.1126 before and 0.0437 after correction.
The Ratio of minimum to maximum transmission is 0.3144.
The \l/2 correction factor is Not present.
;
_exptl_crystal_colour 'clear reddish red'
_exptl_crystal_colour_lustre clear
_exptl_crystal_colour_modifier reddish
_exptl_crystal_colour_primary red
_exptl_crystal_density_diffrn 1.857
_exptl_crystal_description block
_exptl_crystal_F_000 1196
_exptl_crystal_size_mid 0.14
_exptl_crystal_size_min 0.14
_refine_diff_density_max 0.465
_refine_diff_density_min -0.440
_refine_diff_density_rms 0.076
_refine_ls_extinction_coef .
_refine_ls_extinction_method none
_refine_ls_goodness_of_fit_ref 1.061
_refine_ls_hydrogen_treatment constr
_refine_ls_matrix_type full
_refine_ls_number_parameters 280
_refine_ls_number_reflns 4359
_refine_ls_number_restraints 0
_refine_ls_restrained_S_all 1.061
_refine_ls_R_factor_all 0.0393
_refine_ls_R_factor_gt 0.0276
_refine_ls_shift/su_max 0.001
_refine_ls_shift/su_mean 0.000
_refine_ls_structure_factor_coef Fsqd
_refine_ls_weighting_details 'w=1/[\s^2^(Fo^2^)+(0.0235P)^2^+1.2494P] where P=(Fo^2^+2Fc^2^)/3'
_refine_ls_weighting_scheme calc
_refine_ls_wR_factor_gt 0.0590
_refine_ls_wR_factor_ref 0.0644
_reflns_Friedel_coverage 0.000
_reflns_Friedel_fraction_full .
_reflns_Friedel_fraction_max .
_reflns_number_gt 3625
_reflns_number_total 4359
_reflns_threshold_expression 'I > 2\s(I)'
_cod_data_source_file suppl_j_ncrs-2022-0295_suppl.cif
_cod_data_source_block 2
_cod_database_code 8107250
_shelx_space_group_comment
;
The symmetry employed for this shelxl refinement is uniquely defined
by the following loop, which should always be used as a source of
symmetry information in preference to the above space-group names.
They are only intended as comments.
;
_olex2_refinement_description
;
1.a Secondary CH2 refined with riding coordinates:
 N2(H2A,H2B), N3(H3A,H3B), C8(H8A,H8B), C9(H9A,H9B), C10(H10A,H10B), C11(H11A,
 H11B)
1.b Aromatic/amide H refined with riding coordinates:
 C4(H4), C5(H5), C6(H6), C7(H7), C12(H12), C15(H15), C16(H16), C17(H17)
;
_olex2_submission_special_instructions 'No special instructions were received'

loop_
_space_group_symop_operation_xyz
'x, y, z'
'-x, y+1/2, -z+1/2'
'-x, -y, -z'
'x, -y-1/2, z-1/2'

loop_
_atom_site_label
_atom_site_type_symbol
_atom_site_fract_x
_atom_site_fract_y
_atom_site_fract_z
_atom_site_U_iso_or_equiv
_atom_site_adp_type
_atom_site_occupancy
_atom_site_site_symmetry_order
_atom_site_calc_flag
_atom_site_refinement_flags_posn
_atom_site_refinement_flags_adp
_atom_site_refinement_flags_occupancy
_atom_site_disorder_assembly
_atom_site_disorder_group
Br1 Br 0.44504(2) 0.27792(3) 0.46978(2) 0.03645(9) Uani 1 1 d . . . . .
Br2 Br 0.83412(2) 0.66895(3) 0.67867(2) 0.03740(9) Uani 1 1 d . . . . .
Fe1 Fe 0.80676(3) 0.24426(3) 0.58941(2) 0.02212(9) Uani 1 1 d . . . . .
O1 O 0.67991(13) 0.26419(17) 0.52060(11) 0.0278(4) Uani 1 1 d . . . . .
O2 O 0.79868(13) 0.40098(16) 0.63919(10) 0.0251(4) Uani 1 1 d . . . . .
N1 N 0.72060(16) 0.16425(19) 0.66806(13) 0.0247(5) Uani 1 1 d . . . . .
N2 N 0.81762(16) 0.0750(2) 0.54060(13) 0.0286(5) Uani 1 1 d . . . . .
H2A H 0.8175 0.0795 0.4839 0.034 Uiso 1 1 calc R U . . .
H2B H 0.8798 0.0378 0.5606 0.034 Uiso 1 1 calc R U . . .
N3 N 0.94614(16) 0.2197(2) 0.65596(13) 0.0257(5) Uani 1 1 d . . . . .
H3A H 0.9402 0.2455 0.7095 0.031 Uiso 1 1 calc R U . . .
H3B H 0.9636 0.1379 0.6572 0.031 Uiso 1 1 calc R U . . .
N4 N 0.89309(15) 0.3198(2) 0.50900(12) 0.0240(5) Uani 1 1 d . . . . .
C1 C 0.6718(2) 0.3491(3) 0.74151(15) 0.0282(6) Uani 1 1 d . . . . .
C2 C 0.74007(19) 0.4321(2) 0.70010(15) 0.0249(5) Uani 1 1 d . . . . .
C3 C 0.74207(19) 0.5557(2) 0.72885(16) 0.0270(5) Uani 1 1 d . . . . .
C4 C 0.6818(2) 0.5962(3) 0.79215(17) 0.0361(7) Uani 1 1 d . . . . .
H4 H 0.6857 0.6802 0.8093 0.043 Uiso 1 1 calc R U . . .
C5 C 0.6151(2) 0.5142(3) 0.83108(17) 0.0385(7) Uani 1 1 d . . . . .
H5 H 0.5728 0.5420 0.8744 0.046 Uiso 1 1 calc R U . . .
C6 C 0.6111(2) 0.3933(3) 0.80611(16) 0.0335(6) Uani 1 1 d . . . . .
H6 H 0.5661 0.3374 0.8332 0.040 Uiso 1 1 calc R U . . .
C7 C 0.6667(2) 0.2188(2) 0.72282(16) 0.0274(6) Uani 1 1 d . . . . .
H7 H 0.6199 0.1695 0.7533 0.033 Uiso 1 1 calc R U . . .
C8 C 0.7113(2) 0.0292(2) 0.65639(17) 0.0311(6) Uani 1 1 d . . . . .
H8A H 0.6403 -0.0001 0.6725 0.037 Uiso 1 1 calc R U . . .
H8B H 0.7682 -0.0139 0.6915 0.037 Uiso 1 1 calc R U . . .
C9 C 0.7235(2) 0.0034(3) 0.56494(17) 0.0320(6) Uani 1 1 d . . . . .
H9A H 0.7351 -0.0861 0.5560 0.038 Uiso 1 1 calc R U . . .
H9B H 0.6579 0.0291 0.5309 0.038 Uiso 1 1 calc R U . . .
C10 C 1.00776(19) 0.2897(3) 0.52327(16) 0.0281(6) Uani 1 1 d . . . . .
H10A H 1.0523 0.3518 0.4962 0.034 Uiso 1 1 calc R U . . .
H10B H 1.0229 0.2071 0.5003 0.034 Uiso 1 1 calc R U . . .
C11 C 1.03162(19) 0.2914(3) 0.61751(16) 0.0293(6) Uani 1 1 d . . . . .
H11A H 1.1029 0.2539 0.6323 0.035 Uiso 1 1 calc R U . . .
H11B H 1.0326 0.3777 0.6383 0.035 Uiso 1 1 calc R U . . .
C12 C 0.85889(19) 0.3930(2) 0.45023(15) 0.0257(5) Uani 1 1 d . . . . .
H12 H 0.9104 0.4302 0.4172 0.031 Uiso 1 1 calc R U . . .
C13 C 0.66371(19) 0.3529(2) 0.46545(15) 0.0256(5) Uani 1 1 d . . . . .
C14 C 0.7466(2) 0.4225(2) 0.43111(15) 0.0261(5) Uani 1 1 d . . . . .
C15 C 0.7200(2) 0.5175(2) 0.37361(16) 0.0298(6) Uani 1 1 d . . . . .
H15 H 0.7760 0.5630 0.3505 0.036 Uiso 1 1 calc R U . . .
C16 C 0.6143(2) 0.5464(3) 0.34995(17) 0.0342(6) Uani 1 1 d . . . . .
H16 H 0.5977 0.6140 0.3135 0.041 Uiso 1 1 calc R U . . .
C17 C 0.5327(2) 0.4757(3) 0.37999(16) 0.0320(6) Uani 1 1 d . . . . .
H17 H 0.4597 0.4932 0.3627 0.038 Uiso 1 1 calc R U . . .
C18 C 0.55705(19) 0.3802(2) 0.43477(15) 0.0268(5) Uani 1 1 d . . . . .
O3 O 0.91234(17) 0.31441(19) 0.83053(13) 0.0434(5) Uani 1 1 d . . . . .
O4 O 0.95504(18) 0.4777(2) 0.90423(12) 0.0459(5) Uani 1 1 d . . . . .
O5 O 1.02913(17) 0.4448(2) 0.78920(13) 0.0467(5) Uani 1 1 d . . . . .
N5 N 0.96484(17) 0.4114(2) 0.84079(13) 0.0301(5) Uani 1 1 d . . . . .

loop_
_atom_site_aniso_label
_atom_site_aniso_U_11
_atom_site_aniso_U_22
_atom_site_aniso_U_33
_atom_site_aniso_U_23
_atom_site_aniso_U_13
_atom_site_aniso_U_12
Br1 0.02353(13) 0.04242(19) 0.04373(17) -0.00595(13) 0.00470(11) -0.00718(11)
Br2 0.03890(16) 0.02583(17) 0.04695(17) -0.00123(12) -0.00073(12) -0.00740(11)
Fe1 0.02072(17) 0.0221(2) 0.02359(18) -0.00084(14) 0.00190(13) -0.00366(14)
O1 0.0222(9) 0.0306(11) 0.0302(9) 0.0042(8) -0.0001(7) -0.0061(7)
O2 0.0268(9) 0.0210(10) 0.0277(9) -0.0011(7) 0.0042(7) -0.0027(7)
N1 0.0248(10) 0.0210(12) 0.0282(11) 0.0022(9) 0.0013(9) -0.0025(8)
N2 0.0264(11) 0.0286(13) 0.0312(11) -0.0046(10) 0.0044(9) -0.0068(9)
N3 0.0250(10) 0.0227(12) 0.0291(11) 0.0001(9) 0.0003(9) -0.0033(9)
N4 0.0220(10) 0.0244(12) 0.0258(10) -0.0035(9) 0.0018(8) -0.0051(8)
C1 0.0292(13) 0.0298(16) 0.0256(13) 0.0047(11) 0.0016(10) 0.0046(11)
C2 0.0236(12) 0.0263(15) 0.0239(12) 0.0033(11) -0.0031(10) 0.0016(10)
C3 0.0272(12) 0.0227(14) 0.0304(13) 0.0008(11) -0.0026(10) 0.0009(10)
C4 0.0407(16) 0.0311(17) 0.0358(15) -0.0091(13) -0.0025(12) 0.0048(12)
C5 0.0424(16) 0.0430(19) 0.0307(14) -0.0022(13) 0.0070(12) 0.0109(14)
C6 0.0351(14) 0.0357(17) 0.0305(13) 0.0069(12) 0.0077(11) 0.0062(12)
C7 0.0270(13) 0.0252(15) 0.0300(13) 0.0063(11) 0.0031(11) -0.0012(10)
C8 0.0336(14) 0.0221(15) 0.0379(15) 0.0016(12) 0.0055(11) -0.0046(11)
C9 0.0319(14) 0.0243(15) 0.0400(15) -0.0045(12) 0.0042(12) -0.0104(11)
C10 0.0216(12) 0.0322(16) 0.0311(13) -0.0017(12) 0.0058(10) -0.0040(11)
C11 0.0212(12) 0.0341(16) 0.0322(14) -0.0001(12) 0.0002(10) -0.0062(11)
C12 0.0280(12) 0.0226(14) 0.0267(12) -0.0039(11) 0.0037(10) -0.0079(10)
C13 0.0269(12) 0.0244(15) 0.0254(12) -0.0050(11) 0.0006(10) -0.0039(10)
C14 0.0287(13) 0.0250(15) 0.0244(12) -0.0036(11) 0.0000(10) -0.0062(10)
C15 0.0361(14) 0.0244(15) 0.0282(13) -0.0014(11) -0.0017(11) -0.0075(11)
C16 0.0413(15) 0.0273(16) 0.0332(14) 0.0020(12) -0.0033(12) 0.0006(12)
C17 0.0300(14) 0.0314(16) 0.0337(14) -0.0074(12) -0.0042(11) 0.0031(11)
C18 0.0241(12) 0.0275(15) 0.0288(13) -0.0069(11) 0.0018(10) -0.0029(10)
O3 0.0539(13) 0.0350(13) 0.0397(11) 0.0016(10) -0.0076(10) -0.0152(10)
O4 0.0660(14) 0.0414(13) 0.0316(11) -0.0085(10) 0.0134(10) -0.0117(11)
O5 0.0496(12) 0.0453(14) 0.0472(12) -0.0106(10) 0.0182(10) -0.0075(10)
N5 0.0330(12) 0.0273(13) 0.0289(11) 0.0031(10) -0.0060(9) 0.0015(10)

loop_
_atom_type_symbol
_atom_type_description
_atom_type_scat_dispersion_real
_atom_type_scat_dispersion_imag
_atom_type_scat_source
C C 0.0033 0.0016 'International Tables Vol C Tables 4.2.6.8 and 6.1.1.4'
H H 0.0000 0.0000 'International Tables Vol C Tables 4.2.6.8 and 6.1.1.4'
Br Br -0.2901 2.4595 'International Tables Vol C Tables 4.2.6.8 and 6.1.1.4'
Fe Fe 0.3463 0.8444 'International Tables Vol C Tables 4.2.6.8 and 6.1.1.4'
N N 0.0061 0.0033 'International Tables Vol C Tables 4.2.6.8 and 6.1.1.4'
O O 0.0106 0.0060 'International Tables Vol C Tables 4.2.6.8 and 6.1.1.4'

loop_
_geom_angle_atom_site_label_1
_geom_angle_atom_site_label_2
_geom_angle_atom_site_label_3
_geom_angle
_geom_angle_site_symmetry_1
_geom_angle_site_symmetry_3
O1 Fe1 O2 94.48(8) . .
O1 Fe1 N1 87.22(8) . .
O1 Fe1 N2 87.26(8) . .
O1 Fe1 N3 176.30(9) . .
O1 Fe1 N4 92.55(8) . .
O2 Fe1 N1 94.48(8) . .
O2 Fe1 N2 177.83(8) . .
O2 Fe1 N3 87.90(8) . .
O2 Fe1 N4 87.18(8) . .
N1 Fe1 N2 84.31(9) . .
N1 Fe1 N3 95.42(9) . .
N1 Fe1 N4 178.33(9) . .
N3 Fe1 N2 90.42(9) . .
N4 Fe1 N2 94.03(9) . .
N4 Fe1 N3 84.74(8) . .
C13 O1 Fe1 124.37(15) . .
C2 O2 Fe1 126.90(16) . .
C7 N1 Fe1 125.83(18) . .
C7 N1 C8 120.0(2) . .
C8 N1 Fe1 113.92(16) . .
Fe1 N2 H2A 110.2 . .
Fe1 N2 H2B 110.2 . .
H2A N2 H2B 108.5 . .
C9 N2 Fe1 107.39(15) . .
C9 N2 H2A 110.2 . .
C9 N2 H2B 110.2 . .
Fe1 N3 H3A 109.8 . .
Fe1 N3 H3B 109.8 . .
H3A N3 H3B 108.3 . .
C11 N3 Fe1 109.34(15) . .
C11 N3 H3A 109.8 . .
C11 N3 H3B 109.8 . .
C10 N4 Fe1 112.73(16) . .
C12 N4 Fe1 125.78(17) . .
C12 N4 C10 121.4(2) . .
C2 C1 C7 122.4(2) . .
C6 C1 C2 119.7(2) . .
C6 C1 C7 117.8(2) . .
O2 C2 C1 124.6(2) . .
O2 C2 C3 119.4(2) . .
C3 C2 C1 116.0(2) . .
C2 C3 Br2 118.02(19) . .
C4 C3 Br2 119.1(2) . .
C4 C3 C2 122.9(2) . .
C3 C4 H4 119.9 . .
C3 C4 C5 120.2(3) . .
C5 C4 H4 119.9 . .
C4 C5 H5 120.4 . .
C6 C5 C4 119.2(3) . .
C6 C5 H5 120.4 . .
C1 C6 H6 119.0 . .
C5 C6 C1 122.0(3) . .
C5 C6 H6 119.0 . .
N1 C7 C1 125.0(2) . .
N1 C7 H7 117.5 . .
C1 C7 H7 117.5 . .
N1 C8 H8A 110.3 . .
N1 C8 H8B 110.3 . .
N1 C8 C9 107.1(2) . .
H8A C8 H8B 108.6 . .
C9 C8 H8A 110.3 . .
C9 C8 H8B 110.3 . .
N2 C9 C8 107.2(2) . .
N2 C9 H9A 110.3 . .
N2 C9 H9B 110.3 . .
C8 C9 H9A 110.3 . .
C8 C9 H9B 110.3 . .
H9A C9 H9B 108.5 . .
N4 C10 H10A 110.6 . .
N4 C10 H10B 110.6 . .
N4 C10 C11 105.81(19) . .
H10A C10 H10B 108.7 . .
C11 C10 H10A 110.6 . .
C11 C10 H10B 110.6 . .
N3 C11 C10 108.1(2) . .
N3 C11 H11A 110.1 . .
N3 C11 H11B 110.1 . .
C10 C11 H11A 110.1 . .
C10 C11 H11B 110.1 . .
H11A C11 H11B 108.4 . .
N4 C12 H12 118.0 . .
N4 C12 C14 124.0(2) . .
C14 C12 H12 118.0 . .
O1 C13 C14 124.6(2) . .
O1 C13 C18 118.9(2) . .
C18 C13 C14 116.4(2) . .
C13 C14 C12 121.3(2) . .
C15 C14 C12 118.8(2) . .
C15 C14 C13 119.8(2) . .
C14 C15 H15 119.2 . .
C16 C15 C14 121.5(2) . .
C16 C15 H15 119.2 . .
C15 C16 H16 120.4 . .
C15 C16 C17 119.3(3) . .
C17 C16 H16 120.4 . .
C16 C17 H17 119.9 . .
C18 C17 C16 120.1(2) . .
C18 C17 H17 119.9 . .
C13 C18 Br1 117.9(2) . .
C17 C18 Br1 119.54(19) . .
C17 C18 C13 122.6(2) . .
O3 N5 O4 120.6(2) . .
O3 N5 O5 121.0(2) . .
O5 N5 O4 118.4(2) . .

loop_
_geom_bond_atom_site_label_1
_geom_bond_atom_site_label_2
_geom_bond_distance
_geom_bond_site_symmetry_2
Br1 C18 1.896(3) .
Br2 C3 1.895(3) .
Fe1 O1 1.8744(17) .
Fe1 O2 1.8786(17) .
Fe1 N1 1.919(2) .
Fe1 N2 1.999(2) .
Fe1 N3 1.990(2) .
Fe1 N4 1.919(2) .
O1 C13 1.310(3) .
O2 C2 1.304(3) .
N1 C7 1.286(3) .
N1 C8 1.476(3) .
N2 H2A 0.9100 .
N2 H2B 0.9100 .
N2 C9 1.479(3) .
N3 H3A 0.9100 .
N3 H3B 0.9100 .
N3 C11 1.486(3) .
N4 C10 1.467(3) .
N4 C12 1.280(3) .
C1 C2 1.431(3) .
C1 C6 1.408(4) .
C1 C7 1.440(4) .
C2 C3 1.413(4) .
C3 C4 1.376(4) .
C4 H4 0.9500 .
C4 C5 1.392(4) .
C5 H5 0.9500 .
C5 C6 1.367(4) .
C6 H6 0.9500 .
C7 H7 0.9500 .
C8 H8A 0.9900 .
C8 H8B 0.9900 .
C8 C9 1.511(4) .
C9 H9A 0.9900 .
C9 H9B 0.9900 .
C10 H10A 0.9900 .
C10 H10B 0.9900 .
C10 C11 1.519(4) .
C11 H11A 0.9900 .
C11 H11B 0.9900 .
C12 H12 0.9500 .
C12 C14 1.445(3) .
C13 C14 1.420(3) .
C13 C18 1.415(3) .
C14 C15 1.404(4) .
C15 H15 0.9500 .
C15 C16 1.379(4) .
C16 H16 0.9500 .
C16 C17 1.385(4) .
C17 H17 0.9500 .
C17 C18 1.375(4) .
O3 N5 1.241(3) .
O4 N5 1.257(3) .
O5 N5 1.245(3) .

loop_
_geom_torsion_atom_site_label_1
_geom_torsion_atom_site_label_2
_geom_torsion_atom_site_label_3
_geom_torsion_atom_site_label_4
_geom_torsion
_geom_torsion_site_symmetry_1
_geom_torsion_site_symmetry_2
_geom_torsion_site_symmetry_3
_geom_torsion_site_symmetry_4
Br2 C3 C4 C5 -178.8(2) . . . .
Fe1 O1 C13 C14 20.3(3) . . . .
Fe1 O1 C13 C18 -162.06(18) . . . .
Fe1 O2 C2 C1 1.4(3) . . . .
Fe1 O2 C2 C3 -178.62(16) . . . .
Fe1 N1 C7 C1 -7.9(4) . . . .
Fe1 N1 C8 C9 -27.8(2) . . . .
Fe1 N2 C9 C8 -44.4(2) . . . .
Fe1 N3 C11 C10 -34.8(2) . . . .
Fe1 N4 C10 C11 -39.1(2) . . . .
Fe1 N4 C12 C14 -5.3(4) . . . .
O1 Fe1 O2 C2 80.70(19) . . . .
O1 C13 C14 C12 5.1(4) . . . .
O1 C13 C14 C15 -178.6(2) . . . .
O1 C13 C18 Br1 -4.5(3) . . . .
O1 C13 C18 C17 176.7(2) . . . .
O2 Fe1 O1 C13 58.7(2) . . . .
O2 C2 C3 Br2 -1.8(3) . . . .
O2 C2 C3 C4 179.3(2) . . . .
N1 Fe1 O1 C13 153.0(2) . . . .
N1 Fe1 O2 C2 -6.86(19) . . . .
N1 C8 C9 N2 46.6(3) . . . .
N2 Fe1 O1 C13 -122.6(2) . . . .
N3 Fe1 O2 C2 -102.13(19) . . . .
N4 Fe1 O1 C13 -28.7(2) . . . .
N4 Fe1 O2 C2 173.04(19) . . . .
N4 C10 C11 N3 47.1(3) . . . .
N4 C12 C14 C13 -13.0(4) . . . .
N4 C12 C14 C15 170.7(2) . . . .
C1 C2 C3 Br2 178.20(17) . . . .
C1 C2 C3 C4 -0.7(4) . . . .
C2 C1 C6 C5 0.0(4) . . . .
C2 C1 C7 N1 -0.5(4) . . . .
C2 C3 C4 C5 0.1(4) . . . .
C3 C4 C5 C6 0.6(4) . . . .
C4 C5 C6 C1 -0.6(4) . . . .
C6 C1 C2 O2 -179.3(2) . . . .
C6 C1 C2 C3 0.6(3) . . . .
C6 C1 C7 N1 -177.1(2) . . . .
C7 N1 C8 C9 147.0(2) . . . .
C7 C1 C2 O2 4.1(4) . . . .
C7 C1 C2 C3 -175.9(2) . . . .
C7 C1 C6 C5 176.7(2) . . . .
C8 N1 C7 C1 178.0(2) . . . .
C10 N4 C12 C14 177.6(2) . . . .
C12 N4 C10 C11 138.4(2) . . . .
C12 C14 C15 C16 177.1(2) . . . .
C13 C14 C15 C16 0.7(4) . . . .
C14 C13 C18 Br1 173.37(18) . . . .
C14 C13 C18 C17 -5.4(4) . . . .
C14 C15 C16 C17 -3.6(4) . . . .
C15 C16 C17 C18 1.9(4) . . . .
C16 C17 C18 Br1 -176.1(2) . . . .
C16 C17 C18 C13 2.7(4) . . . .
C18 C13 C14 C12 -172.6(2) . . . .
C18 C13 C14 C15 3.6(4) . . . .
